data_4120371
loop_
_publ_author_name
'Michal Jur\'i\<cek'
'Jonathan C. Barnes'
'Edward J. Dale'
'Wei-Guang Liu'
'Nathan L. Strutt'
'Carson J. Bruns'
'Nicolaas A. Vermeulen'
'Kala C. Ghooray'
'Amy A. Sarjeant'
'Charlotte L. Stern'
'Youssry Y. Botros'
'William A. Goddard'
'J. Fraser Stoddart'

_publ_section_title
;
 Ex2Box: Interdependent Modes of Binding in a Two-Nanometer-Long Synthetic
 Receptor
;
_journal_name_full 'Journal of the American Chemical Society'
_journal_page_first 12736
_journal_page_last 12746
_journal_paper_doi 10.1021/ja4052763
_journal_volume 135
_journal_year 2013
_chemical_formula_moiety 'C60 H48 N4, 2(C16 H10), 4(F6 P), 4(C2 H3 N) '
_chemical_formula_sum 'C100 H80 F24 N8 P4'
_chemical_formula_weight 1973.60
_chemical_name_systematic
;
 ?
;
_space_group_crystal_system triclinic
_space_group_IT_number 2
_space_group_name_Hall '-P 1'
_space_group_name_H-M_alt 'P -1'
_symmetry_space_group_name_Hall '-P 1'
_symmetry_space_group_name_H-M 'P -1'
_atom_sites_solution_hydrogens geom
_atom_sites_solution_primary direct
_audit_creation_date 2012-10-16
_audit_creation_method
;
  Olex2 1.2
  (compiled May  9 2012 12:37:22, GUI svn.r4230)
;
_cell_angle_alpha 78.6698(13)
_cell_angle_beta 84.9093(13)
_cell_angle_gamma 64.4988(13)
_cell_formula_units_Z 1
_cell_length_a 10.2801(3)
_cell_length_b 11.3689(3)
_cell_length_c 21.5399(6)
_cell_measurement_reflns_used 9544
_cell_measurement_temperature 100(2)
_cell_measurement_theta_max 30.57
_cell_measurement_theta_min 2.32
_cell_volume 2227.88(11)
_computing_cell_refinement 'SAINT V7.23A (Bruker, 2005)'
_computing_data_collection 'APEX2 V2.1-4 (Bruker, 2007)'
_computing_data_reduction 'Bruker SAINT'
_computing_molecular_graphics
;
O. V. Dolomanov, L. J. Bourhis, R. J. Gildea, J. A. K. Howard and H. Puschmann,
OLEX2: a complete structure solution, refinement and analysis program.
J. Appl. Cryst. (2009). 42, 339-341.
;
_computing_publication_material
;
O. V. Dolomanov, L. J. Bourhis, R. J. Gildea, J. A. K. Howard and H. Puschmann,
OLEX2: a complete structure solution, refinement and analysis program.
J. Appl. Cryst. (2009). 42, 339-341.
;
_computing_structure_refinement
;
XLMP, G.M. Sheldrick, Acta Cryst.
(2008). A64, 112-122
;
_computing_structure_solution
;
XS, G.M. Sheldrick, Acta Cryst.
(2008). A64, 112-122
;
_diffrn_ambient_temperature 100.03
_diffrn_detector_area_resol_mean 8
_diffrn_measured_fraction_theta_full 0.996
_diffrn_measured_fraction_theta_max 0.985
_diffrn_measurement_device_type 'Bruker Kappa APEX CCD area detector'
_diffrn_measurement_method '\w and \f scans'
_diffrn_radiation_monochromator graphite
_diffrn_radiation_type MoK\a
_diffrn_radiation_wavelength 0.71073
_diffrn_reflns_av_R_equivalents 0.0368
_diffrn_reflns_Laue_measured_fraction_full 0.996
_diffrn_reflns_Laue_measured_fraction_max 0.985
_diffrn_reflns_limit_h_max 14
_diffrn_reflns_limit_h_min -11
_diffrn_reflns_limit_k_max 16
_diffrn_reflns_limit_k_min -15
_diffrn_reflns_limit_l_max 30
_diffrn_reflns_limit_l_min -30
_diffrn_reflns_number 61143
_diffrn_reflns_point_group_measured_fraction_full 0.996
_diffrn_reflns_point_group_measured_fraction_max 0.985
_diffrn_reflns_theta_full 25.242
_diffrn_reflns_theta_max 30.034
_diffrn_reflns_theta_min 1.928
_diffrn_source 'sealed tube'
_diffrn_standards_number 0
_exptl_absorpt_coefficient_mu 0.190
_exptl_absorpt_correction_T_max 0.7461
_exptl_absorpt_correction_T_min 0.6855
_exptl_absorpt_correction_type multi-scan
_exptl_absorpt_process_details
;
SADABS-2008/1 (Bruker,2008) was used for absorption correction.
wR2(int) was 0.0646 before and 0.0486 after correction.
The Ratio of minimum to maximum transmission is 0.9188.
The \l/2 correction factor is 0.0015.
;
_exptl_crystal_colour yellow
_exptl_crystal_colour_primary yellow
_exptl_crystal_density_diffrn 1.471
_exptl_crystal_description tabular
_exptl_crystal_F_000 1012
_exptl_crystal_size_max 0.22
_exptl_crystal_size_mid 0.13
_exptl_crystal_size_min 0.09
_refine_diff_density_max 0.855
_refine_diff_density_min -0.540
_refine_diff_density_rms 0.090
_refine_ls_extinction_method none
_refine_ls_goodness_of_fit_ref 1.180
_refine_ls_hydrogen_treatment constr
_refine_ls_matrix_type full
_refine_ls_number_parameters 787
_refine_ls_number_reflns 12838
_refine_ls_number_restraints 885
_refine_ls_restrained_S_all 1.178
_refine_ls_R_factor_all 0.1023
_refine_ls_R_factor_gt 0.0910
_refine_ls_shift/su_max 0.004
_refine_ls_shift/su_mean 0.000
_refine_ls_structure_factor_coef Fsqd
_refine_ls_weighting_details
;
 w=1/[\s^2^(Fo^2^)+(0.0360P)^2^+7.5702P]
 where P=(Fo^2^+2Fc^2^)/3
;
_refine_ls_weighting_scheme calc
_refine_ls_wR_factor_gt 0.2082
_refine_ls_wR_factor_ref 0.2134
_reflns_Friedel_coverage 0.000
_reflns_number_gt 11002
_reflns_number_total 12838
_reflns_threshold_expression 'I > 2\s(I)'
_cod_data_source_file ja4052763_si_004.cif
_cod_data_source_block n2230
_cod_database_code 4120371
_diffrn_reflns_sigmai/neti 0.0297
_refinement_special_details
;
Distance restraints were refined for the disordered pyrene molecules. The 
enhanced rigid-bond restraint (SHELX keyword RIGU) was applied globally. (Acta 
Cryst. A68 (2012) 448-451)
;
_shelx_estimated_absorpt_t_max 0.983
_shelx_estimated_absorpt_t_min 0.959
_shelx_space_group_comment
;
The symmetry employed for this shelxl refinement is uniquely defined
by the following loop, which should always be used as a source of
symmetry information in preference to the above space-group names.
They are only intended as comments.
;
_shelxl_version_number 2012-4

loop_
_space_group_symop_operation_xyz
'x, y, z'
'-x, -y, -z'

loop_
_atom_site_label
_atom_site_type_symbol
_atom_site_fract_x
_atom_site_fract_y
_atom_site_fract_z
_atom_site_U_iso_or_equiv
_atom_site_adp_type
_atom_site_occupancy
_atom_site_site_symmetry_order
_atom_site_calc_flag
_atom_site_refinement_flags
_atom_site_disorder_assembly
_atom_site_disorder_group
N1 N 0.5258(3) 1.0606(2) 0.19264(11) 0.0178(5) Uani 1 1 d D . .
N2 N 0.4341(3) 0.4639(2) 0.89958(11) 0.0193(5) Uani 1 1 d D . .
C1 C 0.5315(3) 1.0934(3) 0.12196(13) 0.0202(5) Uani 1 1 d D . .
H1A H 0.6148 1.1147 0.1088 0.024 Uiso 1 1 calc RD . .
H1B H 0.4425 1.1716 0.1061 0.024 Uiso 1 1 calc RD . .
C2 C 0.6390(3) 1.0349(3) 0.22791(14) 0.0202(5) Uani 1 1 d D . .
H2 H 0.7201 1.0468 0.2083 0.024 Uiso 1 1 calc RD . .
C3 C 0.6392(3) 0.9913(3) 0.29222(14) 0.0206(5) Uani 1 1 d D . .
H3 H 0.7202 0.9732 0.3167 0.025 Uiso 1 1 calc RD . .
C4 C 0.5208(3) 0.9738(3) 0.32150(13) 0.0174(5) Uani 1 1 d D . .
C5 C 0.4039(3) 1.0036(3) 0.28323(13) 0.0184(5) Uani 1 1 d D . .
H5 H 0.3209 0.9938 0.3016 0.022 Uiso 1 1 calc RD . .
C6 C 0.4081(3) 1.0469(3) 0.21937(14) 0.0194(5) Uani 1 1 d D . .
H6 H 0.3279 1.0675 0.1938 0.023 Uiso 1 1 calc RD . .
C7 C 0.5176(3) 0.9233(3) 0.39012(14) 0.0193(5) Uani 1 1 d D . .
C8 C 0.6441(3) 0.8415(4) 0.42366(15) 0.0282(7) Uani 1 1 d D . .
H8 H 0.7347 0.8210 0.4028 0.034 Uiso 1 1 calc RD . .
C9 C 0.6389(3) 0.7899(4) 0.48713(15) 0.0288(7) Uani 1 1 d D . .
H9 H 0.7261 0.7326 0.5091 0.035 Uiso 1 1 calc RD . .
C10 C 0.5074(3) 0.8208(3) 0.51943(14) 0.0212(6) Uani 1 1 d D . .
C11 C 0.3817(3) 0.9061(3) 0.48597(14) 0.0225(6) Uani 1 1 d D . .
H11 H 0.2915 0.9303 0.5074 0.027 Uiso 1 1 calc RD . .
C12 C 0.3855(3) 0.9561(3) 0.42243(14) 0.0214(6) Uani 1 1 d D . .
H12 H 0.2983 1.0130 0.4005 0.026 Uiso 1 1 calc RD . .
C13 C 0.4994(3) 0.7628(3) 0.58673(14) 0.0206(5) Uani 1 1 d D . .
C14 C 0.6093(3) 0.7280(3) 0.62971(14) 0.0211(6) Uani 1 1 d D . .
H14 H 0.6928 0.7417 0.6157 0.025 Uiso 1 1 calc RD . .
C15 C 0.5989(3) 0.6739(3) 0.69239(14) 0.0206(5) Uani 1 1 d D . .
H15 H 0.6750 0.6506 0.7209 0.025 Uiso 1 1 calc RD . .
C16 C 0.4767(3) 0.6534(3) 0.71382(14) 0.0195(5) Uani 1 1 d D . .
C17 C 0.3670(4) 0.6870(3) 0.67109(15) 0.0257(6) Uani 1 1 d D . .
H17 H 0.2838 0.6729 0.6851 0.031 Uiso 1 1 calc RD . .
C18 C 0.3783(4) 0.7408(3) 0.60835(15) 0.0265(6) Uani 1 1 d D . .
H18 H 0.3027 0.7630 0.5797 0.032 Uiso 1 1 calc RD . .
C19 C 0.4627(3) 0.5933(3) 0.77988(14) 0.0191(5) Uani 1 1 d D . .
C20 C 0.5840(3) 0.5057(3) 0.81650(14) 0.0213(6) Uani 1 1 d D . .
H20 H 0.6780 0.4902 0.8004 0.026 Uiso 1 1 calc RD . .
C21 C 0.5667(3) 0.4424(3) 0.87572(14) 0.0213(6) Uani 1 1 d D . .
H21 H 0.6493 0.3826 0.9002 0.026 Uiso 1 1 calc RD . .
C22 C 0.3161(3) 0.5513(3) 0.86677(15) 0.0229(6) Uani 1 1 d D . .
H22 H 0.2234 0.5675 0.8847 0.027 Uiso 1 1 calc RD . .
C23 C 0.3276(3) 0.6177(3) 0.80749(15) 0.0239(6) Uani 1 1 d D . .
H23 H 0.2430 0.6805 0.7851 0.029 Uiso 1 1 calc RD . .
C24 C 0.4190(3) 0.3804(3) 0.95979(13) 0.0208(6) Uani 1 1 d D . .
H24A H 0.3245 0.4269 0.9797 0.025 Uiso 1 1 calc RD . .
H24B H 0.4958 0.3625 0.9897 0.025 Uiso 1 1 calc RD . .
C25 C 0.4304(3) 0.2515(3) 0.94486(13) 0.0193(5) Uani 1 1 d D . .
C26 C 0.3090(3) 0.2438(3) 0.92658(16) 0.0261(6) Uani 1 1 d D . .
H26 H 0.2173 0.3161 0.9278 0.031 Uiso 1 1 calc RD . .
C27 C 0.3207(3) 0.1310(3) 0.90655(16) 0.0259(6) Uani 1 1 d D . .
H27 H 0.2371 0.1268 0.8936 0.031 Uiso 1 1 calc RD . .
C28 C 0.4540(3) 0.0242(3) 0.90525(13) 0.0184(5) Uani 1 1 d D . .
C29 C 0.5751(3) 0.0301(3) 0.92536(13) 0.0202(5) Uani 1 1 d D . .
H29 H 0.6661 -0.0437 0.9258 0.024 Uiso 1 1 calc RD . .
C30 C 0.5637(3) 0.1444(3) 0.94497(14) 0.0209(6) Uani 1 1 d D . .
H30 H 0.6470 0.1486 0.9583 0.025 Uiso 1 1 calc RD . .
C31 C 0.0106(11) 0.4252(13) 0.6771(5) 0.040(2) Uani 0.5 1 d PD A 4
H31 H -0.0467 0.4079 0.7116 0.048 Uiso 0.5 1 calc PRD A 4
C32 C -0.0473(10) 0.4753(10) 0.6167(4) 0.0430(18) Uani 0.5 1 d PD A 4
H32 H -0.1447 0.4927 0.6104 0.052 Uiso 0.5 1 calc PRD A 4
C33 C 0.0344(8) 0.5007(8) 0.5650(3) 0.0408(17) Uani 0.5 1 d PD A 4
H33 H -0.0064 0.5326 0.5238 0.049 Uiso 0.5 1 calc PRD A 4
C34 C 0.1771(7) 0.4791(7) 0.5739(4) 0.0347(14) Uani 0.5 1 d PD A 4
C35 C 0.2645(9) 0.5077(8) 0.5220(4) 0.0367(15) Uani 0.5 1 d PD A 4
H35 H 0.2232 0.5459 0.4811 0.044 Uiso 0.5 1 calc PRD A 4
C36 C 0.4020(9) 0.4812(8) 0.5305(4) 0.0372(15) Uani 0.5 1 d PD A 4
H36 H 0.4572 0.5004 0.4955 0.045 Uiso 0.5 1 calc PRD A 4
C37 C 0.4676(6) 0.4244(7) 0.5915(3) 0.0321(13) Uani 0.5 1 d PD A 4
C38 C 0.6137(8) 0.3926(8) 0.6026(4) 0.0379(16) Uani 0.5 1 d PD A 4
H38 H 0.6705 0.4115 0.5682 0.045 Uiso 0.5 1 calc PRD A 4
C39 C 0.6753(11) 0.3368(18) 0.6599(8) 0.033(2) Uani 0.5 1 d PD A 4
H39 H 0.7745 0.3142 0.6653 0.039 Uiso 0.5 1 calc PRD A 4
C40 C 0.5902(10) 0.3119(7) 0.7123(4) 0.0357(15) Uani 0.5 1 d PD A 4
H40 H 0.6327 0.2761 0.7531 0.043 Uiso 0.5 1 calc PRD A 4
C41 C 0.4469(13) 0.3389(12) 0.7051(4) 0.0312(18) Uani 0.5 1 d PD A 4
C42 C 0.3581(9) 0.3164(7) 0.7567(3) 0.0349(15) Uani 0.5 1 d PD A 4
H42 H 0.3984 0.2808 0.7979 0.042 Uiso 0.5 1 calc PRD A 4
C43 C 0.2178(9) 0.3444(8) 0.7484(4) 0.0388(16) Uani 0.5 1 d PD A 4
H43 H 0.1621 0.3269 0.7836 0.047 Uiso 0.5 1 calc PRD A 4
C44 C 0.1527(8) 0.4004(8) 0.6870(3) 0.0362(15) Uani 0.5 1 d PD A 4
C45 C 0.2374(7) 0.4262(6) 0.6353(3) 0.0308(13) Uani 0.5 1 d PD A 4
C46 C 0.3838(7) 0.3964(7) 0.6444(3) 0.0291(13) Uani 0.5 1 d PD A 4
C47 C 0.0177(9) 1.0090(11) 0.3611(4) 0.049(2) Uani 0.5 1 d PD B -1
H47 H 0.0200 0.9710 0.3252 0.059 Uiso 0.5 1 calc PRD B -1
C48 C 0.0187(11) 1.1338(13) 0.3520(4) 0.046(2) Uani 0.5 1 d PD B -1
H48 H 0.0202 1.1807 0.3105 0.056 Uiso 0.5 1 calc PRD B -1
C49 C 0.0176(8) 1.1890(10) 0.4048(4) 0.0422(18) Uani 0.5 1 d PD B -1
H49 H 0.0203 1.2730 0.3987 0.051 Uiso 0.5 1 calc PRD B -1
C50 C 0.0125(8) 1.1227(9) 0.4671(3) 0.0327(16) Uani 0.5 1 d PD B -1
C51 C 0.0113(8) 1.1744(8) 0.5227(3) 0.0329(14) Uani 0.5 1 d PD B -1
H51 H 0.0148 1.2579 0.5180 0.039 Uiso 0.5 1 calc PRD B -1
C52 C 0.0052(8) 1.1081(8) 0.5826(4) 0.0289(15) Uani 0.5 1 d PD B -1
H52 H 0.0043 1.1455 0.6185 0.035 Uiso 0.5 1 calc PRD B -1
C53 C 0.0003(7) 0.9829(7) 0.5906(3) 0.0268(13) Uani 0.5 1 d PD B -1
C54 C -0.0067(9) 0.9125(10) 0.6508(4) 0.0293(17) Uani 0.5 1 d PD B -1
H54 H -0.0100 0.9496 0.6871 0.035 Uiso 0.5 1 calc PRD B -1
C55 C -0.0088(9) 0.7879(9) 0.6584(5) 0.048(2) Uani 0.5 1 d PD B -1
H55 H -0.0156 0.7418 0.6995 0.058 Uiso 0.5 1 calc PRD B -1
C56 C -0.0009(9) 0.7327(9) 0.6056(5) 0.0495(19) Uani 0.5 1 d PD B -1
H56 H 0.0007 0.6472 0.6108 0.059 Uiso 0.5 1 calc PRD B -1
C57 C 0.0049(8) 0.8009(8) 0.5446(4) 0.0429(17) Uani 0.5 1 d PD B -1
C58 C 0.0116(9) 0.7415(11) 0.4922(5) 0.053(2) Uani 0.5 1 d PD B -1
H58 H 0.0151 0.6552 0.4979 0.064 Uiso 0.5 1 calc PRD B -1
C59 C 0.0132(9) 0.8119(11) 0.4322(5) 0.055(2) Uani 0.5 1 d PD B -1
H59 H 0.0141 0.7738 0.3965 0.066 Uiso 0.5 1 calc PRD B -1
C60 C 0.0133(9) 0.9387(10) 0.4219(4) 0.0407(18) Uani 0.5 1 d PD B -1
C61 C 0.0115(7) 0.9975(8) 0.4749(3) 0.0326(14) Uani 0.5 1 d PD B -1
C62 C 0.0055(7) 0.9272(8) 0.5362(4) 0.0279(14) Uani 0.5 1 d PD B -1
P1 P 0.88929(9) 0.60184(8) 0.87192(4) 0.02478(18) Uani 1 1 d D . .
F1 F 1.0087(2) 0.5414(2) 0.92630(11) 0.0430(6) Uani 1 1 d D . .
F2 F 0.7707(3) 0.6633(2) 0.81723(11) 0.0402(5) Uani 1 1 d D . .
F3 F 0.8430(3) 0.7456(3) 0.88658(15) 0.0625(9) Uani 1 1 d D . .
F4 F 0.7741(3) 0.5790(4) 0.92029(13) 0.0722(10) Uani 1 1 d D . .
F5 F 0.9354(3) 0.4592(2) 0.85554(16) 0.0600(8) Uani 1 1 d D . .
F6 F 1.0055(3) 0.6228(3) 0.82200(12) 0.0523(7) Uani 1 1 d D . .
P2 P 0.05393(9) 0.93291(10) 0.17848(5) 0.0303(2) Uani 1 1 d D . .
F7 F -0.0685(3) 0.9164(4) 0.14528(15) 0.0700(10) Uani 1 1 d D . .
F8 F 0.1714(3) 0.9524(3) 0.21264(14) 0.0509(7) Uani 1 1 d D . .
F9 F 0.1648(3) 0.7907(3) 0.1692(2) 0.0923(13) Uani 1 1 d D . .
F10 F 0.1007(4) 0.9904(4) 0.11196(15) 0.0792(11) Uani 1 1 d D . .
F11 F -0.0612(3) 1.0760(3) 0.18807(16) 0.0583(7) Uani 1 1 d D . .
F12 F 0.0040(3) 0.8763(3) 0.24496(14) 0.0606(8) Uani 1 1 d D . .
N3 N 0.2654(4) 0.7333(4) -0.03519(16) 0.0373(7) Uani 1 1 d D . .
C63 C 0.1517(4) 0.7578(4) -0.01657(16) 0.0292(7) Uani 1 1 d D . .
C64 C 0.0078(4) 0.7842(5) 0.0088(2) 0.0408(9) Uani 1 1 d D . .
H64A H -0.0387 0.7478 -0.0150 0.061 Uiso 1 1 calc RD . .
H64B H -0.0493 0.8800 0.0049 0.061 Uiso 1 1 calc RD . .
H64C H 0.0145 0.7426 0.0535 0.061 Uiso 1 1 calc RD . .
N4 N 0.5844(19) 0.6501(19) 0.2970(12) 0.122(9) Uani 0.5 1 d PD C 3
C65 C 0.4768(14) 0.6613(10) 0.3182(7) 0.062(3) Uani 0.5 1 d PD C 3
C66 C 0.343(2) 0.680(3) 0.3392(14) 0.072(6) Uani 0.5 1 d PD C 3
H66A H 0.2733 0.7332 0.3052 0.108 Uiso 0.5 1 calc PRD C 3
H66B H 0.3190 0.7262 0.3754 0.108 Uiso 0.5 1 calc PRD C 3
H66C H 0.3388 0.5940 0.3523 0.108 Uiso 0.5 1 calc PRD C 3
N5 N 1.0095(12) 0.5997(11) 0.3857(5) 0.065(2) Uani 0.5 1 d PD D 3
C67 C 0.9788(13) 0.6038(13) 0.3373(6) 0.041(3) Uani 0.5 1 d PD D 3
C68 C 0.9322(13) 0.6189(11) 0.2711(5) 0.059(3) Uani 0.5 1 d PD D 3
H68A H 1.0050 0.5486 0.2505 0.089 Uiso 0.5 1 calc PRD D 3
H68B H 0.9213 0.7054 0.2472 0.089 Uiso 0.5 1 calc PRD D 3
H68C H 0.8398 0.6126 0.2723 0.089 Uiso 0.5 1 calc PRD D 3

loop_
_atom_site_aniso_label
_atom_site_aniso_U_11
_atom_site_aniso_U_22
_atom_site_aniso_U_33
_atom_site_aniso_U_23
_atom_site_aniso_U_13
_atom_site_aniso_U_12
N1 0.0207(11) 0.0168(11) 0.0163(10) -0.0032(8) 0.0027(8) -0.0087(9)
N2 0.0238(12) 0.0188(11) 0.0160(10) -0.0026(9) 0.0016(9) -0.0101(9)
C1 0.0270(14) 0.0205(13) 0.0156(12) -0.0029(10) 0.0054(10) -0.0135(11)
C2 0.0190(13) 0.0239(14) 0.0207(13) -0.0065(11) 0.0042(10) -0.0116(11)
C3 0.0181(13) 0.0255(14) 0.0200(13) -0.0065(11) 0.0016(10) -0.0101(11)
C4 0.0170(12) 0.0174(12) 0.0171(12) -0.0060(10) 0.0017(9) -0.0056(10)
C5 0.0163(12) 0.0219(13) 0.0176(12) -0.0031(10) 0.0014(9) -0.0091(10)
C6 0.0187(12) 0.0215(13) 0.0180(12) -0.0021(10) 0.0013(10) -0.0092(11)
C7 0.0191(13) 0.0208(13) 0.0170(12) -0.0035(10) -0.0002(10) -0.0074(10)
C8 0.0193(14) 0.0375(18) 0.0180(13) -0.0033(12) 0.0012(11) -0.0038(13)
C9 0.0189(14) 0.0357(17) 0.0202(14) -0.0008(12) -0.0011(11) -0.0022(12)
C10 0.0234(14) 0.0216(13) 0.0164(12) -0.0011(10) -0.0011(10) -0.0082(11)
C11 0.0196(13) 0.0240(14) 0.0193(13) -0.0002(11) 0.0026(10) -0.0070(11)
C12 0.0183(13) 0.0221(13) 0.0192(13) -0.0004(11) -0.0007(10) -0.0057(11)
C13 0.0243(14) 0.0191(13) 0.0160(12) 0.0005(10) -0.0016(10) -0.0082(11)
C14 0.0220(13) 0.0219(13) 0.0183(12) -0.0005(10) -0.0013(10) -0.0093(11)
C15 0.0222(13) 0.0210(13) 0.0186(12) -0.0024(10) -0.0019(10) -0.0094(11)
C16 0.0237(13) 0.0179(12) 0.0173(12) -0.0001(10) -0.0026(10) -0.0100(11)
C17 0.0273(15) 0.0290(15) 0.0226(14) 0.0050(12) -0.0047(11) -0.0168(13)
C18 0.0284(15) 0.0315(16) 0.0209(14) 0.0049(12) -0.0076(11) -0.0164(13)
C19 0.0232(13) 0.0176(12) 0.0177(12) -0.0013(10) -0.0010(10) -0.0105(11)
C20 0.0218(13) 0.0235(14) 0.0184(13) 0.0019(11) -0.0015(10) -0.0115(11)
C21 0.0224(13) 0.0222(13) 0.0184(13) -0.0007(11) -0.0015(10) -0.0095(11)
C22 0.0222(14) 0.0232(14) 0.0219(13) -0.0053(11) 0.0032(11) -0.0083(11)
C23 0.0230(14) 0.0219(14) 0.0227(14) -0.0001(11) -0.0018(11) -0.0071(11)
C24 0.0283(15) 0.0207(13) 0.0138(12) -0.0016(10) 0.0036(10) -0.0120(11)
C25 0.0240(13) 0.0218(13) 0.0130(11) -0.0016(10) 0.0039(10) -0.0118(11)
C26 0.0205(14) 0.0229(14) 0.0325(16) -0.0071(12) 0.0029(12) -0.0067(11)
C27 0.0199(14) 0.0278(15) 0.0315(16) -0.0079(13) 0.0029(12) -0.0107(12)
C28 0.0221(13) 0.0205(13) 0.0127(11) -0.0011(10) 0.0039(10) -0.0107(11)
C29 0.0207(13) 0.0194(13) 0.0169(12) -0.0005(10) -0.0012(10) -0.0061(10)
C30 0.0244(14) 0.0214(13) 0.0173(12) -0.0018(10) -0.0005(10) -0.0108(11)
C31 0.035(4) 0.039(6) 0.047(5) -0.022(4) 0.011(3) -0.013(4)
C32 0.035(4) 0.041(4) 0.054(4) -0.017(4) 0.004(3) -0.013(3)
C33 0.035(3) 0.039(4) 0.047(4) -0.010(3) -0.003(3) -0.013(3)
C34 0.032(3) 0.029(3) 0.041(3) -0.007(3) 0.000(2) -0.011(3)
C35 0.039(3) 0.031(3) 0.037(3) -0.004(3) 0.000(3) -0.012(3)
C36 0.036(3) 0.038(4) 0.041(3) -0.011(3) 0.005(3) -0.017(3)
C37 0.031(3) 0.025(3) 0.039(3) -0.010(2) 0.007(2) -0.010(2)
C38 0.032(3) 0.035(4) 0.049(4) -0.007(3) 0.006(3) -0.017(3)
C39 0.024(4) 0.026(4) 0.049(4) -0.011(3) 0.004(3) -0.011(3)
C40 0.040(4) 0.022(3) 0.043(4) -0.007(3) -0.002(3) -0.010(3)
C41 0.037(4) 0.019(4) 0.035(3) -0.008(3) 0.001(3) -0.008(3)
C42 0.043(3) 0.026(3) 0.030(3) -0.007(3) 0.000(3) -0.009(3)
C43 0.046(4) 0.030(3) 0.034(3) -0.008(3) 0.003(3) -0.009(3)
C44 0.034(3) 0.033(3) 0.041(3) -0.012(3) 0.004(2) -0.012(3)
C45 0.029(3) 0.021(3) 0.039(3) -0.009(2) 0.002(2) -0.005(2)
C46 0.027(3) 0.020(3) 0.037(3) -0.007(2) 0.001(2) -0.007(2)
C47 0.019(3) 0.079(5) 0.046(4) -0.026(4) 0.002(3) -0.011(4)
C48 0.021(4) 0.078(7) 0.036(4) -0.020(4) 0.000(3) -0.014(5)
C49 0.021(3) 0.060(5) 0.038(3) -0.007(3) 0.000(3) -0.011(4)
C50 0.016(3) 0.046(4) 0.035(3) -0.009(3) -0.003(2) -0.010(3)
C51 0.023(3) 0.039(4) 0.033(3) -0.001(3) -0.004(2) -0.011(3)
C52 0.019(3) 0.032(4) 0.032(3) -0.006(3) -0.006(2) -0.007(3)
C53 0.014(3) 0.032(3) 0.031(3) -0.008(2) 0.000(2) -0.006(2)
C54 0.012(3) 0.037(4) 0.032(3) 0.000(3) -0.004(2) -0.006(3)
C55 0.019(3) 0.037(4) 0.082(5) -0.003(3) -0.001(3) -0.009(3)
C56 0.022(4) 0.036(4) 0.087(5) -0.010(3) -0.002(3) -0.009(3)
C57 0.014(3) 0.040(4) 0.078(5) -0.023(3) 0.002(3) -0.009(3)
C58 0.021(4) 0.062(5) 0.084(5) -0.038(4) 0.003(3) -0.016(4)
C59 0.021(4) 0.075(5) 0.078(5) -0.037(4) 0.003(4) -0.018(4)
C60 0.015(3) 0.069(5) 0.044(4) -0.033(3) 0.002(3) -0.014(4)
C61 0.010(3) 0.048(4) 0.038(3) -0.016(3) -0.001(2) -0.007(3)
C62 0.008(3) 0.037(4) 0.038(3) -0.016(3) 0.000(2) -0.005(3)
P1 0.0250(4) 0.0227(4) 0.0211(4) -0.0027(3) -0.0002(3) -0.0054(3)
F1 0.0306(11) 0.0504(14) 0.0303(11) 0.0053(10) -0.0087(9) -0.0041(10)
F2 0.0505(14) 0.0387(12) 0.0377(12) -0.0004(10) -0.0185(10) -0.0240(11)
F3 0.0571(16) 0.0395(13) 0.079(2) -0.0316(13) -0.0388(15) 0.0064(12)
F4 0.0429(15) 0.136(3) 0.0330(13) -0.0016(16) 0.0122(11) -0.0415(18)
F5 0.0660(18) 0.0274(12) 0.082(2) -0.0168(13) -0.0009(15) -0.0126(12)
F6 0.0529(15) 0.0797(19) 0.0345(12) 0.0021(12) 0.0022(11) -0.0432(15)
P2 0.0203(4) 0.0376(5) 0.0374(5) -0.0141(4) 0.0022(3) -0.0137(4)
F7 0.0358(14) 0.123(3) 0.075(2) -0.062(2) 0.0080(13) -0.0395(16)
F8 0.0402(13) 0.0622(17) 0.0632(17) -0.0106(13) -0.0102(12) -0.0321(13)
F9 0.0439(17) 0.0573(19) 0.176(4) -0.062(2) 0.004(2) -0.0055(14)
F10 0.064(2) 0.137(3) 0.0440(16) -0.0063(18) 0.0110(14) -0.055(2)
F11 0.0428(14) 0.0405(14) 0.086(2) -0.0171(14) 0.0003(14) -0.0097(11)
F12 0.0645(18) 0.0725(19) 0.0560(16) 0.0146(14) -0.0090(14) -0.0487(16)
N3 0.0332(16) 0.0478(19) 0.0381(17) -0.0153(15) 0.0012(13) -0.0209(14)
C63 0.0343(17) 0.0332(17) 0.0227(15) -0.0073(13) -0.0033(12) -0.0152(14)
C64 0.0342(19) 0.057(3) 0.0350(19) -0.0109(18) 0.0021(15) -0.0218(18)
N4 0.084(8) 0.060(10) 0.24(2) -0.067(12) 0.056(10) -0.041(8)
C65 0.055(5) 0.036(5) 0.108(9) -0.038(6) 0.003(6) -0.021(4)
C66 0.057(7) 0.054(11) 0.106(12) -0.018(9) 0.000(7) -0.022(6)
N5 0.072(7) 0.065(6) 0.061(5) -0.025(5) -0.002(4) -0.026(5)
C67 0.040(5) 0.039(6) 0.051(5) -0.024(4) 0.014(4) -0.021(4)
C68 0.084(7) 0.058(6) 0.060(5) -0.023(4) 0.012(5) -0.048(6)

loop_
_atom_type_symbol
_atom_type_description
_atom_type_scat_dispersion_real
_atom_type_scat_dispersion_imag
_atom_type_scat_source
C C 0.0033 0.0016 'International Tables Vol C Tables 4.2.6.8 and 6.1.1.4'
H H 0.0000 0.0000 'International Tables Vol C Tables 4.2.6.8 and 6.1.1.4'
F F 0.0171 0.0103 'International Tables Vol C Tables 4.2.6.8 and 6.1.1.4'
N N 0.0061 0.0033 'International Tables Vol C Tables 4.2.6.8 and 6.1.1.4'
P P 0.1023 0.0942 'International Tables Vol C Tables 4.2.6.8 and 6.1.1.4'

loop_
_geom_angle_atom_site_label_1
_geom_angle_atom_site_label_2
_geom_angle_atom_site_label_3
_geom_angle
_geom_angle_site_symmetry_1
_geom_angle_site_symmetry_3
C2 N1 C1 120.8(2) . .
C2 N1 C6 120.9(2) . .
C6 N1 C1 118.0(2) . .
C21 N2 C24 119.6(2) . .
C22 N2 C21 120.5(3) . .
C22 N2 C24 119.6(3) . .
N1 C1 H1A 109.9 . .
N1 C1 H1B 109.9 . .
N1 C1 C28 108.7(2) . 2_666
H1A C1 H1B 108.3 . .
C28 C1 H1A 109.9 2_666 .
C28 C1 H1B 109.9 2_666 .
N1 C2 H2 119.7 . .
N1 C2 C3 120.7(3) . .
C3 C2 H2 119.7 . .
C2 C3 H3 119.9 . .
C2 C3 C4 120.2(3) . .
C4 C3 H3 119.9 . .
C3 C4 C5 117.4(3) . .
C3 C4 C7 122.2(3) . .
C5 C4 C7 120.4(3) . .
C4 C5 H5 119.7 . .
C6 C5 C4 120.5(3) . .
C6 C5 H5 119.7 . .
N1 C6 C5 120.3(3) . .
N1 C6 H6 119.9 . .
C5 C6 H6 119.9 . .
C8 C7 C4 121.2(3) . .
C8 C7 C12 118.7(3) . .
C12 C7 C4 120.0(3) . .
C7 C8 H8 119.8 . .
C9 C8 C7 120.5(3) . .
C9 C8 H8 119.8 . .
C8 C9 H9 119.5 . .
C8 C9 C10 121.0(3) . .
C10 C9 H9 119.5 . .
C9 C10 C13 121.8(3) . .
C11 C10 C9 118.1(3) . .
C11 C10 C13 120.1(3) . .
C10 C11 H11 119.3 . .
C12 C11 C10 121.3(3) . .
C12 C11 H11 119.3 . .
C7 C12 H12 119.9 . .
C11 C12 C7 120.3(3) . .
C11 C12 H12 119.9 . .
C14 C13 C10 122.4(3) . .
C14 C13 C18 118.3(3) . .
C18 C13 C10 119.3(3) . .
C13 C14 H14 119.4 . .
C15 C14 C13 121.2(3) . .
C15 C14 H14 119.4 . .
C14 C15 H15 119.9 . .
C14 C15 C16 120.2(3) . .
C16 C15 H15 119.9 . .
C15 C16 C19 121.9(3) . .
C17 C16 C15 119.0(3) . .
C17 C16 C19 119.1(3) . .
C16 C17 H17 119.7 . .
C18 C17 C16 120.6(3) . .
C18 C17 H17 119.7 . .
C13 C18 H18 119.6 . .
C17 C18 C13 120.8(3) . .
C17 C18 H18 119.6 . .
C20 C19 C16 121.5(3) . .
C23 C19 C16 121.1(3) . .
C23 C19 C20 117.4(3) . .
C19 C20 H20 120.1 . .
C21 C20 C19 119.9(3) . .
C21 C20 H20 120.1 . .
N2 C21 C20 120.9(3) . .
N2 C21 H21 119.5 . .
C20 C21 H21 119.5 . .
N2 C22 H22 119.6 . .
N2 C22 C23 120.8(3) . .
C23 C22 H22 119.6 . .
C19 C23 H23 119.8 . .
C22 C23 C19 120.4(3) . .
C22 C23 H23 119.8 . .
N2 C24 H24A 110.0 . .
N2 C24 H24B 110.0 . .
N2 C24 C25 108.4(2) . .
H24A C24 H24B 108.4 . .
C25 C24 H24A 110.0 . .
C25 C24 H24B 110.0 . .
C26 C25 C24 119.8(3) . .
C26 C25 C30 119.8(3) . .
C30 C25 C24 120.2(3) . .
C25 C26 H26 119.9 . .
C25 C26 C27 120.3(3) . .
C27 C26 H26 119.9 . .
C26 C27 H27 119.8 . .
C26 C27 C28 120.4(3) . .
C28 C27 H27 119.8 . .
C27 C28 C1 120.2(3) . 2_666
C29 C28 C1 120.2(3) . 2_666
C29 C28 C27 119.5(3) . .
C28 C29 H29 119.9 . .
C28 C29 C30 120.2(3) . .
C30 C29 H29 119.9 . .
C25 C30 C29 119.8(3) . .
C25 C30 H30 120.1 . .
C29 C30 H30 120.1 . .
C32 C31 H31 120.1 . .
C32 C31 C44 119.8(10) . .
C44 C31 H31 120.1 . .
C31 C32 H32 119.3 . .
C31 C32 C33 121.4(9) . .
C33 C32 H32 119.3 . .
C32 C33 H33 120.1 . .
C32 C33 C34 119.8(7) . .
C34 C33 H33 120.1 . .
C33 C34 C35 121.7(7) . .
C33 C34 C45 118.9(7) . .
C45 C34 C35 119.4(6) . .
C34 C35 H35 119.4 . .
C36 C35 C34 121.2(7) . .
C36 C35 H35 119.4 . .
C35 C36 H36 119.5 . .
C35 C36 C37 121.0(7) . .
C37 C36 H36 119.5 . .
C36 C37 C46 119.4(6) . .
C38 C37 C36 123.0(7) . .
C38 C37 C46 117.6(6) . .
C37 C38 H38 118.7 . .
C39 C38 C37 122.6(7) . .
C39 C38 H38 118.7 . .
C38 C39 H39 120.3 . .
C38 C39 C40 119.3(7) . .
C40 C39 H39 120.3 . .
C39 C40 H40 119.3 . .
C41 C40 C39 121.5(8) . .
C41 C40 H40 119.3 . .
C40 C41 C42 123.0(8) . .
C40 C41 C46 118.6(7) . .
C46 C41 C42 118.4(9) . .
C41 C42 H42 119.1 . .
C43 C42 C41 121.8(7) . .
C43 C42 H42 119.1 . .
C42 C43 H43 119.7 . .
C42 C43 C44 120.6(6) . .
C44 C43 H43 119.7 . .
C31 C44 C43 121.4(8) . .
C31 C44 C45 119.8(8) . .
C45 C44 C43 118.8(7) . .
C44 C45 C34 120.2(6) . .
C44 C45 C46 120.2(6) . .
C46 C45 C34 119.6(6) . .
C41 C46 C37 120.4(7) . .
C41 C46 C45 120.2(7) . .
C45 C46 C37 119.4(6) . .
C48 C47 H47 119.3 . .
C48 C47 C60 121.4(9) . .
C60 C47 H47 119.3 . .
C47 C48 H48 120.3 . .
C47 C48 C49 119.3(9) . .
C49 C48 H48 120.3 . .
C48 C49 H49 119.3 . .
C48 C49 C50 121.5(10) . .
C50 C49 H49 119.3 . .
C49 C50 C51 123.8(8) . .
C61 C50 C49 118.0(7) . .
C61 C50 C51 118.2(7) . .
C50 C51 H51 118.8 . .
C52 C51 C50 122.4(8) . .
C52 C51 H51 118.8 . .
C51 C52 H52 120.2 . .
C51 C52 C53 119.6(8) . .
C53 C52 H52 120.2 . .
C52 C53 C62 119.2(7) . .
C54 C53 C52 121.3(7) . .
C54 C53 C62 119.5(7) . .
C53 C54 H54 119.5 . .
C53 C54 C55 121.0(9) . .
C55 C54 H54 119.5 . .
C54 C55 H55 120.3 . .
C56 C55 C54 119.5(9) . .
C56 C55 H55 120.3 . .
C55 C56 H56 119.5 . .
C55 C56 C57 121.0(8) . .
C57 C56 H56 119.5 . .
C56 C57 C58 119.1(8) . .
C56 C57 C62 120.0(7) . .
C58 C57 C62 120.9(9) . .
C57 C58 H58 120.8 . .
C59 C58 C57 118.3(10) . .
C59 C58 H58 120.8 . .
C58 C59 H59 118.8 . .
C58 C59 C60 122.4(9) . .
C60 C59 H59 118.8 . .
C47 C60 C59 122.4(9) . .
C47 C60 C61 118.1(9) . .
C59 C60 C61 119.4(8) . .
C50 C61 C60 121.6(7) . .
C50 C61 C62 120.3(7) . .
C62 C61 C60 118.1(8) . .
C57 C62 C53 118.9(7) . .
C61 C62 C53 120.2(8) . .
C61 C62 C57 120.8(8) . .
F2 P1 F1 179.37(15) . .
F3 P1 F1 90.32(14) . .
F3 P1 F2 89.30(13) . .
F3 P1 F5 178.68(18) . .
F3 P1 F6 89.54(18) . .
F4 P1 F1 91.17(14) . .
F4 P1 F2 89.34(15) . .
F4 P1 F3 91.6(2) . .
F4 P1 F5 89.3(2) . .
F4 P1 F6 178.68(19) . .
F5 P1 F1 90.67(16) . .
F5 P1 F2 89.71(15) . .
F5 P1 F6 89.59(17) . .
F6 P1 F1 89.48(14) . .
F6 P1 F2 90.01(14) . .
F8 P2 F7 178.16(17) . .
F8 P2 F11 89.88(16) . .
F8 P2 F12 90.08(16) . .
F9 P2 F7 90.44(19) . .
F9 P2 F8 91.19(18) . .
F9 P2 F10 89.1(2) . .
F9 P2 F11 178.73(18) . .
F9 P2 F12 91.5(2) . .
F10 P2 F7 90.12(19) . .
F10 P2 F8 90.76(17) . .
F10 P2 F11 91.6(2) . .
F10 P2 F12 178.98(17) . .
F11 P2 F7 88.48(17) . .
F12 P2 F7 89.02(17) . .
F12 P2 F11 87.81(18) . .
N3 C63 C64 177.8(4) . .
C63 C64 H64A 109.5 . .
C63 C64 H64B 109.5 . .
C63 C64 H64C 109.5 . .
H64A C64 H64B 109.5 . .
H64A C64 H64C 109.5 . .
H64B C64 H64C 109.5 . .
N4 C65 C66 176(2) . .
C65 C66 H66A 109.5 . .
C65 C66 H66B 109.5 . .
C65 C66 H66C 109.5 . .
H66A C66 H66B 109.5 . .
H66A C66 H66C 109.5 . .
H66B C66 H66C 109.5 . .
N5 C67 C68 176.3(14) . .
C67 C68 H68A 109.5 . .
C67 C68 H68B 109.5 . .
C67 C68 H68C 109.5 . .
H68A C68 H68B 109.5 . .
H68A C68 H68C 109.5 . .
H68B C68 H68C 109.5 . .

loop_
_geom_bond_atom_site_label_1
_geom_bond_atom_site_label_2
_geom_bond_distance
_geom_bond_site_symmetry_2
N1 C1 1.497(4) .
N1 C2 1.340(4) .
N1 C6 1.350(4) .
N2 C21 1.349(4) .
N2 C22 1.341(4) .
N2 C24 1.489(4) .
C1 H1A 0.9900 .
C1 H1B 0.9900 .
C1 C28 1.508(4) 2_666
C2 H2 0.9500 .
C2 C3 1.376(4) .
C3 H3 0.9500 .
C3 C4 1.394(4) .
C4 C5 1.397(4) .
C4 C7 1.480(4) .
C5 H5 0.9500 .
C5 C6 1.370(4) .
C6 H6 0.9500 .
C7 C8 1.393(4) .
C7 C12 1.402(4) .
C8 H8 0.9500 .
C8 C9 1.384(4) .
C9 H9 0.9500 .
C9 C10 1.398(4) .
C10 C11 1.394(4) .
C10 C13 1.481(4) .
C11 H11 0.9500 .
C11 C12 1.379(4) .
C12 H12 0.9500 .
C13 C14 1.395(4) .
C13 C18 1.396(4) .
C14 H14 0.9500 .
C14 C15 1.385(4) .
C15 H15 0.9500 .
C15 C16 1.397(4) .
C16 C17 1.393(4) .
C16 C19 1.476(4) .
C17 H17 0.9500 .
C17 C18 1.387(4) .
C18 H18 0.9500 .
C19 C20 1.402(4) .
C19 C23 1.396(4) .
C20 H20 0.9500 .
C20 C21 1.374(4) .
C21 H21 0.9500 .
C22 H22 0.9500 .
C22 C23 1.373(4) .
C23 H23 0.9500 .
C24 H24A 0.9900 .
C24 H24B 0.9900 .
C24 C25 1.514(4) .
C25 C26 1.384(4) .
C25 C30 1.387(4) .
C26 H26 0.9500 .
C26 C27 1.385(5) .
C27 H27 0.9500 .
C27 C28 1.388(4) .
C28 C1 1.508(4) 2_666
C28 C29 1.386(4) .
C29 H29 0.9500 .
C29 C30 1.399(4) .
C30 H30 0.9500 .
C31 H31 0.9500 .
C31 C32 1.387(11) .
C31 C44 1.391(11) .
C32 H32 0.9500 .
C32 C33 1.395(9) .
C33 H33 0.9500 .
C33 C34 1.404(8) .
C34 C35 1.447(11) .
C34 C45 1.417(8) .
C35 H35 0.9500 .
C35 C36 1.334(11) .
C36 H36 0.9500 .
C36 C37 1.432(10) .
C37 C38 1.416(10) .
C37 C46 1.435(9) .
C38 H38 0.9500 .
C38 C39 1.345(19) .
C39 H39 0.9500 .
C39 C40 1.426(17) .
C40 H40 0.9500 .
C40 C41 1.386(14) .
C41 C42 1.430(12) .
C41 C46 1.416(13) .
C42 H42 0.9500 .
C42 C43 1.357(12) .
C43 H43 0.9500 .
C43 C44 1.437(10) .
C44 C45 1.414(9) .
C45 C46 1.417(9) .
C47 H47 0.9500 .
C47 C48 1.399(11) .
C47 C60 1.401(10) .
C48 H48 0.9500 .
C48 C49 1.400(10) .
C49 H49 0.9500 .
C49 C50 1.413(9) .
C50 C51 1.431(9) .
C50 C61 1.404(10) .
C51 H51 0.9500 .
C51 C52 1.371(9) .
C52 H52 0.9500 .
C52 C53 1.422(9) .
C53 C54 1.397(9) .
C53 C62 1.425(10) .
C54 H54 0.9500 .
C54 C55 1.404(10) .
C55 H55 0.9500 .
C55 C56 1.384(10) .
C56 H56 0.9500 .
C56 C57 1.399(10) .
C57 C58 1.407(10) .
C57 C62 1.414(9) .
C58 H58 0.9500 .
C58 C59 1.383(11) .
C59 H59 0.9500 .
C59 C60 1.416(10) .
C60 C61 1.428(9) .
C61 C62 1.414(9) .
P1 F1 1.601(2) .
P1 F2 1.600(2) .
P1 F3 1.582(3) .
P1 F4 1.580(3) .
P1 F5 1.585(3) .
P1 F6 1.599(3) .
P2 F7 1.596(3) .
P2 F8 1.582(3) .
P2 F9 1.567(3) .
P2 F10 1.578(3) .
P2 F11 1.588(3) .
P2 F12 1.587(3) .
N3 C63 1.134(5) .
C63 C64 1.454(5) .
C64 H64A 0.9800 .
C64 H64B 0.9800 .
C64 H64C 0.9800 .
N4 C65 1.123(19) .
C65 C66 1.35(2) .
C66 H66A 0.9800 .
C66 H66B 0.9800 .
C66 H66C 0.9800 .
N5 C67 1.102(15) .
C67 C68 1.500(16) .
C68 H68A 0.9800 .
C68 H68B 0.9800 .
C68 H68C 0.9800 .

loop_
_geom_torsion_atom_site_label_1
_geom_torsion_atom_site_label_2
_geom_torsion_atom_site_label_3
_geom_torsion_atom_site_label_4
_geom_torsion
_geom_torsion_site_symmetry_1
_geom_torsion_site_symmetry_4
N1 C2 C3 C4 -0.2(5) . .
N2 C22 C23 C19 1.2(5) . .
N2 C24 C25 C26 -85.7(3) . .
N2 C24 C25 C30 89.6(3) . .
C1 N1 C2 C3 -173.2(3) . .
C1 N1 C6 C5 173.3(3) . .
C1 C28 C29 C30 173.9(3) 2_666 .
C2 N1 C1 C28 106.0(3) . 2_666
C2 N1 C6 C5 -1.4(4) . .
C2 C3 C4 C5 -0.8(4) . .
C2 C3 C4 C7 178.1(3) . .
C3 C4 C5 C6 0.7(4) . .
C3 C4 C7 C8 -27.0(5) . .
C3 C4 C7 C12 153.8(3) . .
C4 C5 C6 N1 0.4(4) . .
C4 C7 C8 C9 -176.8(3) . .
C4 C7 C12 C11 178.0(3) . .
C5 C4 C7 C8 151.9(3) . .
C5 C4 C7 C12 -27.3(4) . .
C6 N1 C1 C28 -68.6(3) . 2_666
C6 N1 C2 C3 1.3(4) . .
C7 C4 C5 C6 -178.2(3) . .
C7 C8 C9 C10 -1.5(6) . .
C8 C7 C12 C11 -1.1(5) . .
C8 C9 C10 C11 -0.5(5) . .
C8 C9 C10 C13 177.8(3) . .
C9 C10 C11 C12 1.7(5) . .
C9 C10 C13 C14 30.7(5) . .
C9 C10 C13 C18 -148.9(3) . .
C10 C11 C12 C7 -0.9(5) . .
C10 C13 C14 C15 180.0(3) . .
C10 C13 C18 C17 -179.8(3) . .
C11 C10 C13 C14 -151.0(3) . .
C11 C10 C13 C18 29.4(5) . .
C12 C7 C8 C9 2.3(5) . .
C13 C10 C11 C12 -176.6(3) . .
C13 C14 C15 C16 -0.2(5) . .
C14 C13 C18 C17 0.6(5) . .
C14 C15 C16 C17 0.6(5) . .
C14 C15 C16 C19 178.6(3) . .
C15 C16 C17 C18 -0.5(5) . .
C15 C16 C19 C20 -27.3(4) . .
C15 C16 C19 C23 155.3(3) . .
C16 C17 C18 C13 -0.2(5) . .
C16 C19 C20 C21 -174.0(3) . .
C16 C19 C23 C22 173.7(3) . .
C17 C16 C19 C20 150.7(3) . .
C17 C16 C19 C23 -26.7(4) . .
C18 C13 C14 C15 -0.4(5) . .
C19 C16 C17 C18 -178.5(3) . .
C19 C20 C21 N2 -0.5(5) . .
C20 C19 C23 C22 -3.8(5) . .
C21 N2 C22 C23 2.0(5) . .
C21 N2 C24 C25 -81.5(3) . .
C22 N2 C21 C20 -2.3(5) . .
C22 N2 C24 C25 92.5(3) . .
C23 C19 C20 C21 3.5(4) . .
C24 N2 C21 C20 171.6(3) . .
C24 N2 C22 C23 -171.9(3) . .
C24 C25 C26 C27 173.3(3) . .
C24 C25 C30 C29 -174.0(3) . .
C25 C26 C27 C28 0.7(5) . .
C26 C25 C30 C29 1.3(4) . .
C26 C27 C28 C1 -174.6(3) . 2_666
C26 C27 C28 C29 1.3(5) . .
C27 C28 C29 C30 -1.9(4) . .
C28 C29 C30 C25 0.7(4) . .
C30 C25 C26 C27 -2.0(5) . .
C31 C32 C33 C34 -1.9(15) . .
C31 C44 C45 C34 1.1(12) . .
C31 C44 C45 C46 -177.5(8) . .
C32 C31 C44 C43 -177.9(9) . .
C32 C31 C44 C45 -0.1(15) . .
C32 C33 C34 C35 -178.2(8) . .
C32 C33 C34 C45 2.7(12) . .
C33 C34 C35 C36 -177.0(8) . .
C33 C34 C45 C44 -2.3(11) . .
C33 C34 C45 C46 176.3(7) . .
C34 C35 C36 C37 -0.4(12) . .
C34 C45 C46 C37 2.0(10) . .
C34 C45 C46 C41 -177.7(8) . .
C35 C34 C45 C44 178.6(7) . .
C35 C34 C45 C46 -2.8(10) . .
C35 C36 C37 C38 178.9(8) . .
C35 C36 C37 C46 -0.4(11) . .
C36 C37 C38 C39 -178.6(12) . .
C36 C37 C46 C41 179.3(8) . .
C36 C37 C46 C45 -0.3(10) . .
C37 C38 C39 C40 -2(2) . .
C38 C37 C46 C41 0.0(11) . .
C38 C37 C46 C45 -179.7(7) . .
C38 C39 C40 C41 3(2) . .
C39 C40 C41 C42 -179.4(11) . .
C39 C40 C41 C46 -2.0(17) . .
C40 C41 C42 C43 179.6(9) . .
C40 C41 C46 C37 0.7(14) . .
C40 C41 C46 C45 -179.6(8) . .
C41 C42 C43 C44 -1.1(12) . .
C42 C41 C46 C37 178.2(8) . .
C42 C41 C46 C45 -2.1(13) . .
C42 C43 C44 C31 177.6(9) . .
C42 C43 C44 C45 -0.2(11) . .
C43 C44 C45 C34 178.9(7) . .
C43 C44 C45 C46 0.3(11) . .
C44 C31 C32 C33 0.5(16) . .
C44 C45 C46 C37 -179.4(7) . .
C44 C45 C46 C41 0.9(11) . .
C45 C34 C35 C36 2.1(12) . .
C46 C37 C38 C39 0.7(14) . .
C46 C41 C42 C43 2.2(14) . .
C47 C48 C49 C50 -1.3(14) . .
C47 C60 C61 C50 0.7(11) . .
C47 C60 C61 C62 179.3(7) . .
C48 C47 C60 C59 -179.5(9) . .
C48 C47 C60 C61 -0.7(13) . .
C48 C49 C50 C51 179.9(8) . .
C48 C49 C50 C61 1.3(12) . .
C49 C50 C51 C52 179.5(7) . .
C49 C50 C61 C60 -1.0(11) . .
C49 C50 C61 C62 -179.5(6) . .
C50 C51 C52 C53 0.2(11) . .
C50 C61 C62 C53 0.0(10) . .
C50 C61 C62 C57 -179.8(7) . .
C51 C50 C61 C60 -179.7(7) . .
C51 C50 C61 C62 1.7(10) . .
C51 C52 C53 C54 -179.7(7) . .
C51 C52 C53 C62 1.6(10) . .
C52 C53 C54 C55 -178.8(7) . .
C52 C53 C62 C57 178.1(6) . .
C52 C53 C62 C61 -1.7(10) . .
C53 C54 C55 C56 1.4(13) . .
C54 C53 C62 C57 -0.7(10) . .
C54 C53 C62 C61 179.6(7) . .
C54 C55 C56 C57 -1.9(13) . .
C55 C56 C57 C58 -179.4(8) . .
C55 C56 C57 C62 1.2(12) . .
C56 C57 C58 C59 178.2(8) . .
C56 C57 C62 C53 0.1(10) . .
C56 C57 C62 C61 179.9(7) . .
C57 C58 C59 C60 2.3(12) . .
C58 C57 C62 C53 -179.2(7) . .
C58 C57 C62 C61 0.5(11) . .
C58 C59 C60 C47 178.7(8) . .
C58 C59 C60 C61 -0.1(12) . .
C59 C60 C61 C50 179.6(7) . .
C59 C60 C61 C62 -1.8(10) . .
C60 C47 C48 C49 1.0(14) . .
C60 C61 C62 C53 -178.6(7) . .
C60 C61 C62 C57 1.6(10) . .
C61 C50 C51 C52 -1.9(11) . .
C62 C53 C54 C55 -0.1(12) . .
C62 C57 C58 C59 -2.5(11) . .
